data_7225052
loop_
_publ_author_name
'Xu, Bing'
'Cheng, Yue'
'Hu, Huai-Ming'
'Bai, Chao'
'Wang, Xiaofang'
'Yang, Meng-Lin'
'Xue, Ganglin'

_publ_section_title
;
 Syntheses, crystal structures and luminescence properties of
 lanthanide-based coordination polymers constructed from a functionalized
 terpyridyl carboxylate ligand
;
_journal_issue 24
_journal_name_full CrystEngComm
_journal_page_first 4613
_journal_paper_doi 10.1039/C6CE00681G
_journal_volume 18
_journal_year 2016
_chemical_formula_sum 'C132 H88 Ho2 N18 O17'
_chemical_formula_weight 2528.06
_chemical_name_systematic
; 
 ? 
;
_space_group_IT_number 2
_symmetry_cell_setting triclinic
_symmetry_space_group_name_Hall '-P 1'
_symmetry_space_group_name_H-M 'P -1'
_atom_sites_solution_hydrogens geom
_atom_sites_solution_primary direct
_atom_sites_solution_secondary difmap
_audit_creation_method SHELXL-97
_audit_update_record
;
2016-01-04 deposited with the CCDC.
2016-04-29 downloaded from the CCDC.
;
_cell_angle_alpha 79.129(2)
_cell_angle_beta 77.703(2)
_cell_angle_gamma 65.706(2)
_cell_formula_units_Z 1
_cell_length_a 13.6709(18)
_cell_length_b 14.3413(18)
_cell_length_c 16.202(2)
_cell_measurement_reflns_used 2594
_cell_measurement_temperature 296(2)
_cell_measurement_theta_max 21.13
_cell_measurement_theta_min 2.68
_cell_volume 2810.6(6)
_computing_cell_refinement 'Bruker SAINT'
_computing_data_collection 'Bruker APEX2'
_computing_data_reduction 'Bruker SAINT'
_computing_molecular_graphics 'Bruker SHELXTL'
_computing_publication_material 'Bruker SHELXTL'
_computing_structure_refinement 'SHELXL-97 (Sheldrick, 2008)'
_computing_structure_solution 'SHELXS-97 (Sheldrick, 2008)'
_diffrn_ambient_temperature 296(2)
_diffrn_measured_fraction_theta_full 0.986
_diffrn_measured_fraction_theta_max 0.986
_diffrn_measurement_device_type 'Bruker APEX-II CCD'
_diffrn_measurement_method '\f and \w scans'
_diffrn_radiation_monochromator graphite
_diffrn_radiation_source 'fine-focus sealed tube'
_diffrn_radiation_type MoK\a
_diffrn_radiation_wavelength 0.71073
_diffrn_reflns_av_R_equivalents 0.0392
_diffrn_reflns_av_sigmaI/netI 0.0894
_diffrn_reflns_limit_h_max 16
_diffrn_reflns_limit_h_min -16
_diffrn_reflns_limit_k_max 17
_diffrn_reflns_limit_k_min -17
_diffrn_reflns_limit_l_max 10
_diffrn_reflns_limit_l_min -19
_diffrn_reflns_number 14070
_diffrn_reflns_theta_full 25.05
_diffrn_reflns_theta_max 25.05
_diffrn_reflns_theta_min 1.94
_exptl_absorpt_coefficient_mu 1.476
_exptl_absorpt_correction_T_max 0.881
_exptl_absorpt_correction_T_min 0.778
_exptl_absorpt_correction_type multi-scan
_exptl_absorpt_process_details sadabs
_exptl_crystal_colour yellow
_exptl_crystal_density_diffrn 1.494
_exptl_crystal_density_method 'not measured'
_exptl_crystal_description block
_exptl_crystal_F_000 1276
_exptl_crystal_size_max 0.28
_exptl_crystal_size_mid 0.14
_exptl_crystal_size_min 0.10
_refine_diff_density_max 1.438
_refine_diff_density_min -0.512
_refine_diff_density_rms 0.108
_refine_ls_extinction_method none
_refine_ls_goodness_of_fit_ref 1.003
_refine_ls_hydrogen_treatment mixed
_refine_ls_matrix_type full
_refine_ls_number_parameters 772
_refine_ls_number_reflns 9815
_refine_ls_number_restraints 2
_refine_ls_restrained_S_all 1.003
_refine_ls_R_factor_all 0.0706
_refine_ls_R_factor_gt 0.0506
_refine_ls_shift/su_max 0.001
_refine_ls_shift/su_mean 0.000
_refine_ls_structure_factor_coef Fsqd
_refine_ls_weighting_details 'calc w=1/[\s^2^(Fo^2^)+(0.0536P)^2^+0.0000P] where P=(Fo^2^+2Fc^2^)/3'
_refine_ls_weighting_scheme calc
_refine_ls_wR_factor_gt 0.1100
_refine_ls_wR_factor_ref 0.1213
_reflns_number_gt 7704
_reflns_number_total 9815
_reflns_threshold_expression >2sigma(I)
_cod_data_source_file c6ce00681g2.cif
_cod_data_source_block nw1914_0m
_cod_depositor_comments
;
The following automatic conversions were performed:

'_symmetry_cell_setting' value 'Triclinic' changed to 'triclinic'
according to
/usr/data/users/saulius/crontab/automatic-downloads/rss-feeds/RSC/lib/dictionaries/cif_core.dic
dictionary named 'cif_core.dic' version 2.4.2 from 2011-04-26.

Automatic conversion script
Id: cif_fix_values 4268 2015-11-12 08:31:59Z antanas 

 Adding full bibliography for 7225046--7225061.cif.
;
_cod_original_sg_symbol_H-M P-1
_cod_database_code 7225052

loop_
_symmetry_equiv_pos_as_xyz
'x, y, z'
'-x, -y, -z'

loop_
_atom_site_label
_atom_site_type_symbol
_atom_site_fract_x
_atom_site_fract_y
_atom_site_fract_z
_atom_site_U_iso_or_equiv
_atom_site_adp_type
_atom_site_occupancy
_atom_site_symmetry_multiplicity
_atom_site_calc_flag
_atom_site_refinement_flags
Ho1 Ho 0.52919(2) 0.50855(2) 0.363349(17) 0.03051(10) Uani 1 1 d .
N1 N 0.5455(4) 0.4827(4) -0.2321(3) 0.0396(12) Uani 1 1 d .
N2 N 0.7564(4) 0.4062(4) 0.0086(3) 0.0364(12) Uani 1 1 d .
N3 N 1.0935(5) 0.1466(5) 0.1262(5) 0.070(2) Uani 1 1 d .
N4 N 0.2397(5) 0.1502(5) 0.3399(5) 0.0655(18) Uani 1 1 d .
N5 N 0.5829(4) 0.1520(4) 0.1494(3) 0.0393(12) Uani 1 1 d .
N6 N 0.7556(6) 0.1285(5) -0.1551(4) 0.0678(19) Uani 1 1 d .
N7 N 1.1204(6) 0.4373(6) 0.1012(5) 0.078(2) Uani 1 1 d .
N8 N 0.9509(4) 0.4506(4) 0.4074(3) 0.0436(13) Uani 1 1 d .
N9 N 0.9985(6) 0.2268(5) 0.6839(5) 0.074(2) Uani 1 1 d .
O1 O 0.6603(3) 0.5628(3) 0.2733(3) 0.0431(11) Uani 1 1 d .
O2 O 0.4976(3) 0.6831(3) 0.2960(3) 0.0418(10) Uani 1 1 d .
O3 O 0.6581(3) 0.3591(3) 0.2932(3) 0.0393(10) Uani 1 1 d .
O4 O 0.6775(3) 0.3701(3) 0.4211(2) 0.0406(10) Uani 1 1 d .
O5 O 0.5525(3) 0.5698(3) 0.4748(2) 0.0366(10) Uani 1 1 d .
O6 O 0.5393(3) 0.6246(3) 0.5957(3) 0.0416(10) Uani 1 1 d .
C1 C 0.6191(6) 0.4018(5) -0.1977(4) 0.057(2) Uani 1 1 d .
H1 H 0.6441 0.3407 -0.2219 0.069 Uiso 1 1 calc R
C2 C 0.6624(6) 0.4009(5) -0.1278(4) 0.058(2) Uani 1 1 d .
H2 H 0.7152 0.3404 -0.1070 0.069 Uiso 1 1 calc R
C3 C 0.6287(5) 0.4870(4) -0.0892(4) 0.0365(14) Uani 1 1 d .
C4 C 0.5496(8) 0.5714(6) -0.1240(6) 0.099(4) Uani 1 1 d .
H4 H 0.5216 0.6332 -0.1004 0.118 Uiso 1 1 calc R
C5 C 0.5121(8) 0.5647(6) -0.1929(6) 0.104(4) Uani 1 1 d .
H5 H 0.4580 0.6237 -0.2142 0.125 Uiso 1 1 calc R
C6 C 0.6768(5) 0.4924(4) -0.0173(4) 0.0346(14) Uani 1 1 d .
C7 C 0.6461(5) 0.5834(4) 0.0170(4) 0.0369(14) Uani 1 1 d .
H7 H 0.5904 0.6422 -0.0026 0.044 Uiso 1 1 calc R
C8 C 0.6974(4) 0.5877(4) 0.0800(3) 0.0303(13) Uani 1 1 d .
C9 C 0.7762(5) 0.4974(4) 0.1090(4) 0.0350(14) Uani 1 1 d .
H9 H 0.8097 0.4959 0.1538 0.042 Uiso 1 1 calc R
C10 C 0.8055(4) 0.4088(4) 0.0712(4) 0.0317(13) Uani 1 1 d .
C11 C 1.0316(6) 0.2122(6) 0.1836(5) 0.062(2) Uani 1 1 d .
H11 H 1.0543 0.2010 0.2361 0.074 Uiso 1 1 calc R
C12 C 0.9369(5) 0.2950(5) 0.1697(4) 0.0455(16) Uani 1 1 d .
H12 H 0.8971 0.3368 0.2125 0.055 Uiso 1 1 calc R
C13 C 0.9013(5) 0.3157(4) 0.0926(4) 0.0372(15) Uani 1 1 d .
C14 C 0.9614(6) 0.2493(5) 0.0326(5) 0.0508(18) Uani 1 1 d .
H14 H 0.9399 0.2595 -0.0202 0.061 Uiso 1 1 calc R
C15 C 1.0546(6) 0.1671(6) 0.0527(6) 0.069(2) Uani 1 1 d .
H15 H 1.0934 0.1223 0.0118 0.083 Uiso 1 1 calc R
C16 C 0.6746(5) 0.6909(4) 0.1045(4) 0.0340(14) Uani 1 1 d .
C17 C 0.6986(6) 0.7608(5) 0.0411(4) 0.0505(18) Uani 1 1 d .
H17 H 0.7297 0.7412 -0.0131 0.061 Uiso 1 1 calc R
C18 C 0.6770(6) 0.8604(5) 0.0568(5) 0.058(2) Uani 1 1 d .
H18 H 0.6950 0.9063 0.0139 0.069 Uiso 1 1 calc R
C19 C 0.6290(6) 0.8897(5) 0.1362(5) 0.060(2) Uani 1 1 d .
H19 H 0.6150 0.9556 0.1475 0.072 Uiso 1 1 calc R
C20 C 0.6017(5) 0.8225(5) 0.1988(4) 0.0463(17) Uani 1 1 d .
H20 H 0.5664 0.8441 0.2518 0.056 Uiso 1 1 calc R
C21 C 0.6255(5) 0.7233(4) 0.1847(4) 0.0347(14) Uani 1 1 d .
C22 C 0.5931(5) 0.6528(5) 0.2557(4) 0.0356(14) Uani 1 1 d .
C23 C 0.2865(6) 0.1966(6) 0.3729(5) 0.058(2) Uani 1 1 d .
H23 H 0.2487 0.2274 0.4220 0.070 Uiso 1 1 calc R
C24 C 0.3840(6) 0.2034(5) 0.3417(4) 0.0510(18) Uani 1 1 d .
H24 H 0.4111 0.2364 0.3698 0.061 Uiso 1 1 calc R
C25 C 0.4427(5) 0.1607(4) 0.2677(4) 0.0410(15) Uani 1 1 d .
C26 C 0.3956(5) 0.1153(5) 0.2298(5) 0.0545(19) Uani 1 1 d .
H26 H 0.4297 0.0876 0.1787 0.065 Uiso 1 1 calc R
C27 C 0.2965(7) 0.1111(6) 0.2684(6) 0.075(3) Uani 1 1 d .
H27 H 0.2675 0.0782 0.2421 0.091 Uiso 1 1 calc R
C28 C 0.5514(5) 0.1608(4) 0.2323(4) 0.0366(14) Uani 1 1 d .
C29 C 0.6198(5) 0.1637(4) 0.2836(4) 0.0351(14) Uani 1 1 d .
H29 H 0.5949 0.1716 0.3410 0.042 Uiso 1 1 calc R
C30 C 0.7248(5) 0.1550(4) 0.2495(4) 0.0342(14) Uani 1 1 d .
C31 C 0.7566(5) 0.1452(4) 0.1628(4) 0.0418(16) Uani 1 1 d .
H31 H 0.8264 0.1390 0.1374 0.050 Uiso 1 1 calc R
C32 C 0.6846(5) 0.1445(4) 0.1143(4) 0.0395(15) Uani 1 1 d .
C33 C 0.6567(7) 0.1435(6) -0.1105(5) 0.069(2) Uani 1 1 d .
H33 H 0.6015 0.1510 -0.1394 0.083 Uiso 1 1 calc R
C34 C 0.6331(6) 0.1482(6) -0.0247(5) 0.059(2) Uani 1 1 d .
H34 H 0.5630 0.1595 0.0032 0.071 Uiso 1 1 calc R
C35 C 0.7134(6) 0.1363(5) 0.0207(4) 0.0438(16) Uani 1 1 d .
C36 C 0.8155(6) 0.1175(5) -0.0232(4) 0.0532(18) Uani 1 1 d .
H36 H 0.8725 0.1069 0.0049 0.064 Uiso 1 1 calc R
C37 C 0.8326(7) 0.1147(6) -0.1095(5) 0.062(2) Uani 1 1 d .
H37 H 0.9025 0.1022 -0.1383 0.074 Uiso 1 1 calc R
C38 C 0.8053(5) 0.1445(4) 0.3034(4) 0.0355(14) Uani 1 1 d .
C39 C 0.9002(6) 0.0537(5) 0.3027(4) 0.0487(17) Uani 1 1 d .
H39 H 0.9107 0.0057 0.2669 0.058 Uiso 1 1 calc R
C40 C 0.9773(6) 0.0335(5) 0.3522(5) 0.061(2) Uani 1 1 d .
H40 H 1.0381 -0.0280 0.3506 0.073 Uiso 1 1 calc R
C41 C 0.9653(6) 0.1032(5) 0.4042(5) 0.065(2) Uani 1 1 d .
H41 H 1.0185 0.0903 0.4372 0.078 Uiso 1 1 calc R
C42 C 0.8730(5) 0.1939(5) 0.4075(4) 0.0516(18) Uani 1 1 d .
H42 H 0.8638 0.2403 0.4444 0.062 Uiso 1 1 calc R
C43 C 0.7942(5) 0.2164(4) 0.3569(4) 0.0350(14) Uani 1 1 d .
C44 C 0.7045(5) 0.3203(4) 0.3559(4) 0.0325(13) Uani 1 1 d .
C45 C 1.0301(7) 0.5205(6) 0.1058(5) 0.065(2) Uani 1 1 d .
H45 H 1.0082 0.5594 0.0553 0.078 Uiso 1 1 calc R
C46 C 0.9665(6) 0.5532(6) 0.1810(5) 0.0554(19) Uani 1 1 d .
H46 H 0.9046 0.6136 0.1804 0.067 Uiso 1 1 calc R
C47 C 0.9939(5) 0.4970(5) 0.2562(4) 0.0451(16) Uani 1 1 d .
C48 C 1.0896(7) 0.4099(6) 0.2535(5) 0.072(2) Uani 1 1 d .
H48 H 1.1128 0.3692 0.3031 0.086 Uiso 1 1 calc R
C49 C 1.1491(7) 0.3857(7) 0.1749(6) 0.085(3) Uani 1 1 d .
H49 H 1.2145 0.3287 0.1735 0.102 Uiso 1 1 calc R
C50 C 0.9242(5) 0.5226(5) 0.3410(4) 0.0389(15) Uani 1 1 d .
C51 C 0.8357(5) 0.6143(5) 0.3481(4) 0.0413(15) Uani 1 1 d .
H51 H 0.8202 0.6634 0.3011 0.050 Uiso 1 1 calc R
C52 C 0.7701(5) 0.6325(5) 0.4258(4) 0.0385(15) Uani 1 1 d .
C53 C 0.7975(5) 0.5591(5) 0.4945(4) 0.0396(15) Uani 1 1 d .
H53 H 0.7555 0.5700 0.5478 0.048 Uiso 1 1 calc R
C54 C 0.8881(5) 0.4690(5) 0.4832(4) 0.0372(14) Uani 1 1 d .
C55 C 0.9218(7) 0.3160(7) 0.7003(5) 0.067(2) Uani 1 1 d .
H55 H 0.8924 0.3256 0.7569 0.080 Uiso 1 1 calc R
C56 C 0.8808(6) 0.3990(6) 0.6371(4) 0.0534(18) Uani 1 1 d .
H56 H 0.8261 0.4610 0.6519 0.064 Uiso 1 1 calc R
C57 C 0.9239(5) 0.3853(5) 0.5533(4) 0.0440(16) Uani 1 1 d .
C58 C 1.0036(5) 0.2904(5) 0.5371(5) 0.0506(18) Uani 1 1 d .
H58 H 1.0351 0.2773 0.4814 0.061 Uiso 1 1 calc R
C59 C 1.0365(6) 0.2150(6) 0.6036(6) 0.065(2) Uani 1 1 d .
H59 H 1.0893 0.1513 0.5905 0.078 Uiso 1 1 calc R
C60 C 0.6700(5) 0.7293(4) 0.4317(4) 0.0352(14) Uani 1 1 d .
C61 C 0.6774(6) 0.8241(5) 0.3948(4) 0.0484(17) Uani 1 1 d .
H61 H 0.7444 0.8254 0.3686 0.058 Uiso 1 1 calc R
C62 C 0.5870(7) 0.9143(5) 0.3972(4) 0.055(2) Uani 1 1 d .
H62 H 0.5933 0.9763 0.3736 0.066 Uiso 1 1 calc R
C63 C 0.4876(6) 0.9132(5) 0.4344(4) 0.0521(18) Uani 1 1 d .
H63 H 0.4263 0.9742 0.4348 0.062 Uiso 1 1 calc R
C64 C 0.4786(5) 0.8221(4) 0.4710(4) 0.0403(15) Uani 1 1 d .
H64 H 0.4108 0.8222 0.4966 0.048 Uiso 1 1 calc R
C65 C 0.5676(5) 0.7309(4) 0.4705(3) 0.0314(13) Uani 1 1 d .
C66 C 0.5532(4) 0.6352(4) 0.5159(4) 0.0311(13) Uani 1 1 d .
O7 O 0.3436(4) 0.6112(3) 0.4090(3) 0.0422(11) Uani 1 1 d D
H7A H 0.327(5) 0.627(5) 0.4593(19) 0.051 Uiso 1 1 d D
H7B H 0.327(5) 0.673(2) 0.386(4) 0.051 Uiso 1 1 d D
O8 O 0.2703(5) 0.8152(4) 0.3332(3) 0.0836(18) Uani 1 1 d .
O9 O 0.1006(10) 0.1302(9) 0.8346(7) 0.087(4) Uani 0.50 1 d P

loop_
_atom_site_aniso_label
_atom_site_aniso_U_11
_atom_site_aniso_U_22
_atom_site_aniso_U_33
_atom_site_aniso_U_23
_atom_site_aniso_U_13
_atom_site_aniso_U_12
Ho1 0.03817(17) 0.02838(15) 0.02658(16) -0.00487(10) -0.00819(11) -0.01214(12)
N1 0.053(3) 0.031(3) 0.039(3) -0.002(2) -0.018(3) -0.015(3)
N2 0.044(3) 0.032(3) 0.038(3) -0.008(2) -0.013(2) -0.014(2)
N3 0.049(4) 0.044(4) 0.105(6) 0.007(4) -0.023(4) -0.008(3)
N4 0.047(4) 0.070(4) 0.085(5) -0.012(4) -0.015(4) -0.024(3)
N5 0.046(3) 0.030(3) 0.042(3) -0.004(2) -0.012(3) -0.012(2)
N6 0.087(5) 0.056(4) 0.045(4) -0.004(3) -0.012(4) -0.012(4)
N7 0.077(5) 0.081(5) 0.068(5) -0.023(4) 0.024(4) -0.035(4)
N8 0.037(3) 0.053(3) 0.040(3) -0.003(3) -0.008(3) -0.016(3)
N9 0.078(5) 0.057(4) 0.090(6) 0.021(4) -0.039(4) -0.029(4)
O1 0.044(3) 0.037(2) 0.041(3) -0.003(2) -0.002(2) -0.012(2)
O2 0.041(3) 0.041(2) 0.040(3) -0.010(2) 0.004(2) -0.015(2)
O3 0.048(3) 0.035(2) 0.033(2) -0.0053(19) -0.017(2) -0.008(2)
O4 0.047(3) 0.043(2) 0.030(2) -0.0121(19) -0.011(2) -0.010(2)
O5 0.050(3) 0.028(2) 0.037(2) -0.0074(18) -0.009(2) -0.0167(19)
O6 0.058(3) 0.043(3) 0.026(2) -0.0063(19) -0.003(2) -0.023(2)
C1 0.075(5) 0.039(4) 0.053(5) -0.023(3) -0.036(4) 0.002(4)
C2 0.072(5) 0.039(4) 0.056(5) -0.020(3) -0.039(4) 0.004(3)
C3 0.044(4) 0.034(3) 0.033(3) -0.007(3) -0.014(3) -0.010(3)
C4 0.126(8) 0.044(5) 0.128(8) -0.032(5) -0.101(7) 0.015(5)
C5 0.139(9) 0.046(5) 0.127(8) -0.026(5) -0.113(8) 0.017(5)
C6 0.037(3) 0.032(3) 0.036(4) -0.006(3) -0.013(3) -0.010(3)
C7 0.038(4) 0.031(3) 0.040(4) -0.006(3) -0.007(3) -0.009(3)
C8 0.034(3) 0.031(3) 0.028(3) -0.006(2) -0.008(3) -0.012(3)
C9 0.036(3) 0.042(4) 0.029(3) -0.009(3) -0.010(3) -0.012(3)
C10 0.031(3) 0.035(3) 0.032(3) -0.003(3) -0.007(3) -0.015(3)
C11 0.059(5) 0.057(5) 0.067(5) 0.015(4) -0.028(4) -0.020(4)
C12 0.054(4) 0.042(4) 0.044(4) 0.005(3) -0.014(3) -0.021(3)
C13 0.041(4) 0.030(3) 0.046(4) 0.003(3) -0.014(3) -0.018(3)
C14 0.057(5) 0.032(4) 0.056(5) -0.010(3) -0.008(4) -0.008(3)
C15 0.056(5) 0.052(5) 0.083(6) -0.022(4) 0.002(5) -0.005(4)
C16 0.039(3) 0.030(3) 0.037(4) -0.003(3) -0.011(3) -0.015(3)
C17 0.066(5) 0.045(4) 0.041(4) -0.007(3) 0.001(3) -0.026(4)
C18 0.065(5) 0.043(4) 0.065(5) -0.004(4) 0.009(4) -0.030(4)
C19 0.079(6) 0.033(4) 0.073(6) -0.010(4) -0.006(4) -0.029(4)
C20 0.058(4) 0.042(4) 0.047(4) -0.020(3) 0.005(3) -0.027(3)
C21 0.043(4) 0.033(3) 0.032(3) -0.005(3) -0.011(3) -0.016(3)
C22 0.047(4) 0.034(3) 0.033(4) -0.010(3) -0.017(3) -0.015(3)
C23 0.039(4) 0.079(5) 0.056(5) -0.010(4) 0.000(3) -0.026(4)
C24 0.054(5) 0.056(4) 0.047(4) -0.011(3) -0.009(4) -0.023(4)
C25 0.045(4) 0.032(3) 0.047(4) -0.002(3) -0.017(3) -0.012(3)
C26 0.041(4) 0.065(5) 0.067(5) -0.029(4) -0.010(4) -0.020(4)
C27 0.057(5) 0.078(6) 0.112(8) -0.036(5) -0.026(5) -0.029(5)
C28 0.041(4) 0.032(3) 0.038(4) -0.007(3) -0.013(3) -0.011(3)
C29 0.044(4) 0.029(3) 0.034(3) -0.006(3) -0.006(3) -0.015(3)
C30 0.043(4) 0.022(3) 0.040(4) -0.005(3) -0.008(3) -0.014(3)
C31 0.043(4) 0.035(3) 0.047(4) -0.007(3) -0.008(3) -0.013(3)
C32 0.052(4) 0.027(3) 0.037(4) -0.005(3) -0.011(3) -0.011(3)
C33 0.071(6) 0.085(6) 0.057(5) -0.014(4) -0.024(5) -0.026(5)
C34 0.062(5) 0.078(5) 0.044(5) -0.008(4) -0.017(4) -0.028(4)
C35 0.054(4) 0.033(3) 0.039(4) -0.002(3) -0.007(3) -0.013(3)
C36 0.058(5) 0.058(5) 0.042(4) -0.012(3) -0.008(4) -0.019(4)
C37 0.063(5) 0.058(5) 0.051(5) -0.018(4) -0.004(4) -0.009(4)
C38 0.040(4) 0.023(3) 0.038(4) -0.002(3) -0.006(3) -0.007(3)
C39 0.055(4) 0.033(4) 0.059(5) -0.012(3) -0.012(4) -0.013(3)
C40 0.054(5) 0.041(4) 0.075(6) -0.004(4) -0.029(4) 0.002(3)
C41 0.051(5) 0.048(4) 0.093(6) -0.010(4) -0.040(4) -0.001(4)
C42 0.054(4) 0.040(4) 0.059(5) -0.009(3) -0.027(4) -0.007(3)
C43 0.037(3) 0.037(3) 0.036(4) -0.006(3) -0.009(3) -0.015(3)
C44 0.029(3) 0.033(3) 0.035(4) -0.006(3) -0.004(3) -0.011(3)
C45 0.079(6) 0.073(6) 0.045(5) -0.005(4) -0.001(4) -0.036(5)
C46 0.059(5) 0.055(4) 0.053(5) -0.004(4) -0.004(4) -0.026(4)
C47 0.045(4) 0.050(4) 0.046(4) -0.011(3) 0.001(3) -0.025(3)
C48 0.063(5) 0.077(6) 0.059(5) -0.008(4) -0.003(4) -0.014(5)
C49 0.068(6) 0.078(6) 0.084(7) -0.017(5) 0.013(5) -0.013(5)
C50 0.037(4) 0.048(4) 0.040(4) -0.008(3) -0.011(3) -0.020(3)
C51 0.047(4) 0.044(4) 0.036(4) 0.002(3) -0.011(3) -0.021(3)
C52 0.045(4) 0.041(4) 0.038(4) -0.002(3) -0.010(3) -0.024(3)
C53 0.041(4) 0.047(4) 0.038(4) 0.000(3) -0.005(3) -0.026(3)
C54 0.035(3) 0.043(4) 0.038(4) 0.001(3) -0.013(3) -0.019(3)
C55 0.078(6) 0.084(6) 0.048(5) 0.012(4) -0.021(4) -0.043(5)
C56 0.053(4) 0.061(5) 0.046(4) 0.007(4) -0.019(4) -0.023(4)
C57 0.037(4) 0.053(4) 0.049(4) 0.000(3) -0.019(3) -0.020(3)
C58 0.049(4) 0.049(4) 0.054(5) 0.005(3) -0.017(3) -0.019(3)
C59 0.056(5) 0.056(5) 0.086(7) 0.001(5) -0.019(5) -0.023(4)
C60 0.044(4) 0.035(3) 0.033(3) -0.002(3) -0.010(3) -0.020(3)
C61 0.061(5) 0.049(4) 0.047(4) 0.005(3) -0.015(3) -0.034(4)
C62 0.085(6) 0.029(4) 0.054(5) 0.009(3) -0.026(4) -0.023(4)
C63 0.062(5) 0.036(4) 0.049(4) -0.004(3) -0.014(4) -0.006(3)
C64 0.047(4) 0.037(4) 0.038(4) -0.006(3) -0.009(3) -0.014(3)
C65 0.044(4) 0.026(3) 0.026(3) -0.011(2) -0.005(3) -0.013(3)
C66 0.025(3) 0.030(3) 0.037(4) -0.007(3) -0.001(3) -0.010(2)
O7 0.042(3) 0.046(3) 0.033(3) -0.004(2) -0.009(2) -0.011(2)
O8 0.102(5) 0.068(4) 0.054(4) -0.003(3) -0.014(3) -0.007(3)
O9 0.096(9) 0.089(8) 0.079(8) -0.004(7) -0.054(7) -0.021(7)

loop_
_atom_type_symbol
_atom_type_description
_atom_type_scat_dispersion_real
_atom_type_scat_dispersion_imag
_atom_type_scat_source
C C 0.0033 0.0016 'International Tables Vol C Tables 4.2.6.8 and 6.1.1.4'
H H 0.0000 0.0000 'International Tables Vol C Tables 4.2.6.8 and 6.1.1.4'
Ho Ho -0.2175 4.6783 'International Tables Vol C Tables 4.2.6.8 and 6.1.1.4'
N N 0.0061 0.0033 'International Tables Vol C Tables 4.2.6.8 and 6.1.1.4'
O O 0.0106 0.0060 'International Tables Vol C Tables 4.2.6.8 and 6.1.1.4'

loop_
_geom_angle_atom_site_label_1
_geom_angle_atom_site_label_2
_geom_angle_atom_site_label_3
_geom_angle
_geom_angle_site_symmetry_1
_geom_angle_site_symmetry_3
O5 Ho1 O1 90.19(14) . .
O5 Ho1 O6 114.06(14) . 2_666
O1 Ho1 O6 146.22(14) . 2_666
O5 Ho1 O7 81.59(15) . .
O1 Ho1 O7 127.65(15) . .
O6 Ho1 O7 80.98(15) 2_666 .
O5 Ho1 O4 75.27(13) . .
O1 Ho1 O4 86.75(14) . .
O6 Ho1 O4 77.86(14) 2_666 .
O7 Ho1 O4 138.55(14) . .
O5 Ho1 O2 82.83(13) . .
O1 Ho1 O2 54.36(14) . .
O6 Ho1 O2 146.86(15) 2_666 .
O7 Ho1 O2 73.30(14) . .
O4 Ho1 O2 135.20(14) . .
O5 Ho1 O3 126.81(13) . .
O1 Ho1 O3 74.09(14) . .
O6 Ho1 O3 72.54(14) 2_666 .
O7 Ho1 O3 147.13(15) . .
O4 Ho1 O3 53.82(13) . .
O2 Ho1 O3 121.37(14) . .
O5 Ho1 N1 156.55(15) . 2_665
O1 Ho1 N1 87.13(16) . 2_665
O6 Ho1 N1 79.23(15) 2_666 2_665
O7 Ho1 N1 81.67(16) . 2_665
O4 Ho1 N1 127.74(14) . 2_665
O2 Ho1 N1 76.70(15) . 2_665
O3 Ho1 N1 74.64(15) . 2_665
O5 Ho1 O5 65.92(15) . 2_666
O1 Ho1 O5 150.93(13) . 2_666
O6 Ho1 O5 48.64(12) 2_666 2_666
O7 Ho1 O5 67.46(13) . 2_666
O4 Ho1 O5 71.78(13) . 2_666
O2 Ho1 O5 132.33(12) . 2_666
O3 Ho1 O5 106.25(12) . 2_666
N1 Ho1 O5 121.42(14) 2_665 2_666
O5 Ho1 C66 89.92(16) . 2_666
O1 Ho1 C66 156.47(15) . 2_666
O6 Ho1 C66 24.15(14) 2_666 2_666
O7 Ho1 C66 75.58(15) . 2_666
O4 Ho1 C66 70.55(15) . 2_666
O2 Ho1 C66 148.76(14) . 2_666
O3 Ho1 C66 87.12(15) . 2_666
N1 Ho1 C66 101.66(16) 2_665 2_666
O5 Ho1 C66 24.80(13) 2_666 2_666
C1 N1 C5 114.1(6) . .
C1 N1 Ho1 125.9(4) . 2_665
C5 N1 Ho1 120.0(4) . 2_665
C6 N2 C10 118.2(5) . .
C15 N3 C11 114.3(6) . .
C27 N4 C23 113.4(7) . .
C28 N5 C32 119.0(5) . .
C37 N6 C33 115.6(7) . .
C45 N7 C49 115.7(7) . .
C50 N8 C54 118.3(5) . .
C55 N9 C59 116.5(7) . .
C22 O1 Ho1 94.0(4) . .
C22 O2 Ho1 90.4(3) . .
C44 O3 Ho1 92.4(3) . .
C44 O4 Ho1 93.1(3) . .
C66 O5 Ho1 157.1(4) . .
C66 O5 Ho1 83.3(3) . 2_666
Ho1 O5 Ho1 114.08(15) . 2_666
C66 O6 Ho1 104.8(4) . 2_666
N1 C1 C2 124.4(6) . .
N1 C1 H1 117.8 . .
C2 C1 H1 117.8 . .
C3 C2 C1 120.6(6) . .
C3 C2 H2 119.7 . .
C1 C2 H2 119.7 . .
C2 C3 C4 115.0(6) . .
C2 C3 C6 123.1(5) . .
C4 C3 C6 121.8(6) . .
C5 C4 C3 120.0(7) . .
C5 C4 H4 120.0 . .
C3 C4 H4 120.0 . .
N1 C5 C4 125.7(7) . .
N1 C5 H5 117.1 . .
C4 C5 H5 117.1 . .
N2 C6 C7 121.8(5) . .
N2 C6 C3 116.2(5) . .
C7 C6 C3 121.8(5) . .
C8 C7 C6 120.5(5) . .
C8 C7 H7 119.7 . .
C6 C7 H7 119.7 . .
C9 C8 C7 117.3(5) . .
C9 C8 C16 123.9(5) . .
C7 C8 C16 118.3(5) . .
C8 C9 C10 119.8(5) . .
C8 C9 H9 120.1 . .
C10 C9 H9 120.1 . .
N2 C10 C9 122.2(5) . .
N2 C10 C13 117.2(5) . .
C9 C10 C13 120.2(5) . .
N3 C11 C12 124.2(7) . .
N3 C11 H11 117.9 . .
C12 C11 H11 117.9 . .
C13 C12 C11 120.0(7) . .
C13 C12 H12 120.0 . .
C11 C12 H12 120.0 . .
C12 C13 C14 117.6(6) . .
C12 C13 C10 122.4(6) . .
C14 C13 C10 120.0(6) . .
C13 C14 C15 118.5(7) . .
C13 C14 H14 120.8 . .
C15 C14 H14 120.8 . .
N3 C15 C14 125.4(7) . .
N3 C15 H15 117.3 . .
C14 C15 H15 117.3 . .
C17 C16 C21 118.1(5) . .
C17 C16 C8 116.8(6) . .
C21 C16 C8 125.0(5) . .
C16 C17 C18 121.2(6) . .
C16 C17 H17 119.4 . .
C18 C17 H17 119.4 . .
C19 C18 C17 119.2(6) . .
C19 C18 H18 120.4 . .
C17 C18 H18 120.4 . .
C20 C19 C18 120.2(6) . .
C20 C19 H19 119.9 . .
C18 C19 H19 119.9 . .
C19 C20 C21 120.9(6) . .
C19 C20 H20 119.5 . .
C21 C20 H20 119.5 . .
C20 C21 C16 120.2(6) . .
C20 C21 C22 118.7(6) . .
C16 C21 C22 121.0(5) . .
O1 C22 O2 120.4(6) . .
O1 C22 C21 119.8(6) . .
O2 C22 C21 119.8(5) . .
N4 C23 C24 126.3(7) . .
N4 C23 H23 116.9 . .
C24 C23 H23 116.9 . .
C23 C24 C25 119.3(7) . .
C23 C24 H24 120.3 . .
C25 C24 H24 120.3 . .
C26 C25 C24 116.4(7) . .
C26 C25 C28 121.2(6) . .
C24 C25 C28 122.4(6) . .
C25 C26 C27 119.1(7) . .
C25 C26 H26 120.4 . .
C27 C26 H26 120.4 . .
N4 C27 C26 125.5(7) . .
N4 C27 H27 117.3 . .
C26 C27 H27 117.3 . .
N5 C28 C29 121.9(6) . .
N5 C28 C25 116.2(5) . .
C29 C28 C25 121.8(6) . .
C30 C29 C28 120.3(6) . .
C30 C29 H29 119.9 . .
C28 C29 H29 119.9 . .
C29 C30 C31 117.1(6) . .
C29 C30 C38 122.3(5) . .
C31 C30 C38 120.3(6) . .
C32 C31 C30 120.3(6) . .
C32 C31 H31 119.8 . .
C30 C31 H31 119.8 . .
N5 C32 C31 121.4(6) . .
N5 C32 C35 115.8(6) . .
C31 C32 C35 122.8(6) . .
N6 C33 C34 123.2(8) . .
N6 C33 H33 118.4 . .
C34 C33 H33 118.4 . .
C33 C34 C35 120.1(8) . .
C33 C34 H34 119.9 . .
C35 C34 H34 119.9 . .
C36 C35 C34 117.5(7) . .
C36 C35 C32 123.5(6) . .
C34 C35 C32 119.0(6) . .
C35 C36 C37 118.9(7) . .
C35 C36 H36 120.6 . .
C37 C36 H36 120.6 . .
N6 C37 C36 124.7(8) . .
N6 C37 H37 117.7 . .
C36 C37 H37 117.7 . .
C43 C38 C39 116.7(6) . .
C43 C38 C30 125.9(5) . .
C39 C38 C30 117.5(5) . .
C40 C39 C38 122.7(6) . .
C40 C39 H39 118.6 . .
C38 C39 H39 118.6 . .
C39 C40 C41 120.1(7) . .
C39 C40 H40 119.9 . .
C41 C40 H40 119.9 . .
C40 C41 C42 119.4(7) . .
C40 C41 H41 120.3 . .
C42 C41 H41 120.3 . .
C43 C42 C41 121.3(6) . .
C43 C42 H42 119.4 . .
C41 C42 H42 119.4 . .
C42 C43 C38 119.7(6) . .
C42 C43 C44 118.2(5) . .
C38 C43 C44 121.9(5) . .
O3 C44 O4 120.3(5) . .
O3 C44 C43 120.6(5) . .
O4 C44 C43 119.1(5) . .
N7 C45 C46 123.8(8) . .
N7 C45 H45 118.1 . .
C46 C45 H45 118.1 . .
C47 C46 C45 120.0(7) . .
C47 C46 H46 120.0 . .
C45 C46 H46 120.0 . .
C46 C47 C48 117.5(7) . .
C46 C47 C50 123.5(6) . .
C48 C47 C50 118.9(6) . .
C49 C48 C47 117.7(8) . .
C49 C48 H48 121.2 . .
C47 C48 H48 121.2 . .
N7 C49 C48 125.1(8) . .
N7 C49 H49 117.4 . .
C48 C49 H49 117.4 . .
N8 C50 C51 122.4(6) . .
N8 C50 C47 116.6(6) . .
C51 C50 C47 120.9(6) . .
C50 C51 C52 119.3(6) . .
C50 C51 H51 120.3 . .
C52 C51 H51 120.3 . .
C53 C52 C51 118.6(6) . .
C53 C52 C60 122.4(6) . .
C51 C52 C60 118.9(5) . .
C52 C53 C54 119.2(6) . .
C52 C53 H53 120.4 . .
C54 C53 H53 120.4 . .
N8 C54 C53 122.2(6) . .
N8 C54 C57 114.7(6) . .
C53 C54 C57 123.1(6) . .
N9 C55 C56 124.0(8) . .
N9 C55 H55 118.0 . .
C56 C55 H55 118.0 . .
C57 C56 C55 118.3(7) . .
C57 C56 H56 120.8 . .
C55 C56 H56 120.8 . .
C56 C57 C58 116.9(6) . .
C56 C57 C54 122.0(6) . .
C58 C57 C54 121.2(6) . .
C59 C58 C57 119.8(7) . .
C59 C58 H58 120.1 . .
C57 C58 H58 120.1 . .
N9 C59 C58 124.5(8) . .
N9 C59 H59 117.8 . .
C58 C59 H59 117.8 . .
C65 C60 C61 117.6(6) . .
C65 C60 C52 123.2(5) . .
C61 C60 C52 119.1(6) . .
C62 C61 C60 120.9(7) . .
C62 C61 H61 119.6 . .
C60 C61 H61 119.6 . .
C63 C62 C61 120.1(6) . .
C63 C62 H62 119.9 . .
C61 C62 H62 119.9 . .
C62 C63 C64 120.0(6) . .
C62 C63 H63 120.0 . .
C64 C63 H63 120.0 . .
C65 C64 C63 121.2(6) . .
C65 C64 H64 119.4 . .
C63 C64 H64 119.4 . .
C64 C65 C60 120.1(5) . .
C64 C65 C66 118.5(5) . .
C60 C65 C66 121.3(5) . .
O5 C66 O6 121.7(5) . .
O5 C66 C65 120.4(5) . .
O6 C66 C65 117.8(5) . .
O5 C66 Ho1 71.9(3) . 2_666
O6 C66 Ho1 51.0(3) . 2_666
C65 C66 Ho1 162.8(4) . 2_666
Ho1 O7 H7A 117(5) . .
Ho1 O7 H7B 111(5) . .
H7A O7 H7B 95(6) . .

loop_
_geom_bond_atom_site_label_1
_geom_bond_atom_site_label_2
_geom_bond_distance
_geom_bond_site_symmetry_2
Ho1 O5 2.282(4) .
Ho1 O1 2.357(4) .
Ho1 O6 2.385(4) 2_666
Ho1 O7 2.386(4) .
Ho1 O4 2.393(4) .
Ho1 O2 2.434(4) .
Ho1 O3 2.439(4) .
Ho1 N1 2.510(5) 2_665
Ho1 O5 2.838(4) 2_666
Ho1 C66 2.966(6) 2_666
N1 C1 1.305(7) .
N1 C5 1.309(9) .
N1 Ho1 2.510(5) 2_665
N2 C6 1.335(7) .
N2 C10 1.344(7) .
N3 C15 1.341(10) .
N3 C11 1.344(10) .
N4 C27 1.327(10) .
N4 C23 1.330(9) .
N5 C28 1.334(7) .
N5 C32 1.354(8) .
N6 C37 1.340(9) .
N6 C33 1.341(10) .
N7 C45 1.317(10) .
N7 C49 1.325(11) .
N8 C50 1.340(8) .
N8 C54 1.342(8) .
N9 C55 1.309(10) .
N9 C59 1.310(10) .
O1 C22 1.260(7) .
O2 C22 1.263(7) .
O3 C44 1.231(7) .
O4 C44 1.290(6) .
O5 C66 1.253(6) .
O5 Ho1 2.838(4) 2_666
O6 C66 1.255(7) .
O6 Ho1 2.385(4) 2_666
C1 C2 1.380(8) .
C1 H1 0.9300 .
C2 C3 1.352(8) .
C2 H2 0.9300 .
C3 C4 1.370(9) .
C3 C6 1.483(8) .
C4 C5 1.357(10) .
C4 H4 0.9300 .
C5 H5 0.9300 .
C6 C7 1.383(8) .
C7 C8 1.379(8) .
C7 H7 0.9300 .
C8 C9 1.377(8) .
C8 C16 1.495(7) .
C9 C10 1.386(8) .
C9 H9 0.9300 .
C10 C13 1.483(8) .
C11 C12 1.376(9) .
C11 H11 0.9300 .
C12 C13 1.373(8) .
C12 H12 0.9300 .
C13 C14 1.375(8) .
C14 C15 1.384(10) .
C14 H14 0.9300 .
C15 H15 0.9300 .
C16 C17 1.381(8) .
C16 C21 1.399(8) .
C17 C18 1.397(9) .
C17 H17 0.9300 .
C18 C19 1.372(9) .
C18 H18 0.9300 .
C19 C20 1.366(9) .
C19 H19 0.9300 .
C20 C21 1.375(8) .
C20 H20 0.9300 .
C21 C22 1.502(8) .
C23 C24 1.358(9) .
C23 H23 0.9300 .
C24 C25 1.386(9) .
C24 H24 0.9300 .
C25 C26 1.372(8) .
C25 C28 1.475(9) .
C26 C27 1.386(10) .
C26 H26 0.9300 .
C27 H27 0.9300 .
C28 C29 1.395(8) .
C29 C30 1.386(8) .
C29 H29 0.9300 .
C30 C31 1.395(8) .
C30 C38 1.489(8) .
C31 C32 1.388(8) .
C31 H31 0.9300 .
C32 C35 1.498(8) .
C33 C34 1.366(10) .
C33 H33 0.9300 .
C34 C35 1.384(9) .
C34 H34 0.9300 .
C35 C36 1.366(9) .
C36 C37 1.373(9) .
C36 H36 0.9300 .
C37 H37 0.9300 .
C38 C43 1.409(8) .
C38 C39 1.411(8) .
C39 C40 1.363(9) .
C39 H39 0.9300 .
C40 C41 1.365(10) .
C40 H40 0.9300 .
C41 C42 1.390(9) .
C41 H41 0.9300 .
C42 C43 1.390(8) .
C42 H42 0.9300 .
C43 C44 1.490(8) .
C45 C46 1.374(10) .
C45 H45 0.9300 .
C46 C47 1.360(9) .
C46 H46 0.9300 .
C47 C48 1.388(10) .
C47 C50 1.508(9) .
C48 C49 1.377(11) .
C48 H48 0.9300 .
C49 H49 0.9300 .
C50 C51 1.376(8) .
C51 C52 1.382(8) .
C51 H51 0.9300 .
C52 C53 1.377(8) .
C52 C60 1.496(8) .
C53 C54 1.384(8) .
C53 H53 0.9300 .
C54 C57 1.487(8) .
C55 C56 1.420(10) .
C55 H55 0.9300 .
C56 C57 1.376(9) .
C56 H56 0.9300 .
C57 C58 1.379(9) .
C58 C59 1.378(10) .
C58 H58 0.9300 .
C59 H59 0.9300 .
C60 C65 1.400(8) .
C60 C61 1.413(8) .
C61 C62 1.373(9) .
C61 H61 0.9300 .
C62 C63 1.369(10) .
C62 H62 0.9300 .
C63 C64 1.373(9) .
C63 H63 0.9300 .
C64 C65 1.372(8) .
C64 H64 0.9300 .
C65 C66 1.498(8) .
C66 Ho1 2.966(6) 2_666
O7 H7A 0.84(2) .
O7 H7B 0.85(2) .

loop_
_geom_torsion_atom_site_label_1
_geom_torsion_atom_site_label_2
_geom_torsion_atom_site_label_3
_geom_torsion_atom_site_label_4
_geom_torsion
_geom_torsion_site_symmetry_1
_geom_torsion_site_symmetry_4
O5 Ho1 O1 C22 -86.3(3) . .
O6 Ho1 O1 C22 136.1(3) 2_666 .
O7 Ho1 O1 C22 -6.8(4) . .
O4 Ho1 O1 C22 -161.5(3) . .
O2 Ho1 O1 C22 -5.3(3) . .
O3 Ho1 O1 C22 145.2(4) . .
N1 Ho1 O1 C22 70.4(3) 2_665 .
O5 Ho1 O1 C22 -119.8(4) 2_666 .
C66 Ho1 O1 C22 -176.6(4) 2_666 .
O5 Ho1 O2 C22 100.7(3) . .
O1 Ho1 O2 C22 5.3(3) . .
O6 Ho1 O2 C22 -135.3(3) 2_666 .
O7 Ho1 O2 C22 -176.0(4) . .
O4 Ho1 O2 C22 40.1(4) . .
O3 Ho1 O2 C22 -28.4(4) . .
N1 Ho1 O2 C22 -90.8(3) 2_665 .
O5 Ho1 O2 C22 148.5(3) 2_666 .
C66 Ho1 O2 C22 178.6(3) 2_666 .
O5 Ho1 O3 C44 23.0(4) . .
O1 Ho1 O3 C44 100.9(4) . .
O6 Ho1 O3 C44 -84.4(3) 2_666 .
O7 Ho1 O3 C44 -122.2(4) . .
O4 Ho1 O3 C44 3.2(3) . .
O2 Ho1 O3 C44 128.9(3) . .
N1 Ho1 O3 C44 -167.7(4) 2_665 .
O5 Ho1 O3 C44 -48.8(4) 2_666 .
C66 Ho1 O3 C44 -64.7(3) 2_666 .
O5 Ho1 O4 C44 -166.7(3) . .
O1 Ho1 O4 C44 -75.6(3) . .
O6 Ho1 O4 C44 74.1(3) 2_666 .
O7 Ho1 O4 C44 135.1(3) . .
O2 Ho1 O4 C44 -103.3(3) . .
O3 Ho1 O4 C44 -3.0(3) . .
N1 Ho1 O4 C44 8.2(4) 2_665 .
O5 Ho1 O4 C44 124.3(3) 2_666 .
C66 Ho1 O4 C44 98.1(3) 2_666 .
O1 Ho1 O5 C66 60.1(10) . .
O6 Ho1 O5 C66 -144.1(9) 2_666 .
O7 Ho1 O5 C66 -68.0(10) . .
O4 Ho1 O5 C66 146.7(10) . .
O2 Ho1 O5 C66 6.1(10) . .
O3 Ho1 O5 C66 130.3(9) . .
N1 Ho1 O5 C66 -23.1(12) 2_665 .
O5 Ho1 O5 C66 -137.0(10) 2_666 .
C66 Ho1 O5 C66 -143.4(9) 2_666 .
O1 Ho1 O5 Ho1 -162.91(16) . 2_666
O6 Ho1 O5 Ho1 -7.1(2) 2_666 2_666
O7 Ho1 O5 Ho1 69.00(17) . 2_666
O4 Ho1 O5 Ho1 -76.32(16) . 2_666
O2 Ho1 O5 Ho1 143.09(17) . 2_666
O3 Ho1 O5 Ho1 -92.77(19) . 2_666
N1 Ho1 O5 Ho1 113.9(4) 2_665 2_666
O5 Ho1 O5 Ho1 0.0 2_666 2_666
C66 Ho1 O5 Ho1 -6.43(17) 2_666 2_666
C5 N1 C1 C2 -2.0(12) . .
Ho1 N1 C1 C2 176.7(6) 2_665 .
N1 C1 C2 C3 0.6(13) . .
C1 C2 C3 C4 0.9(12) . .
C1 C2 C3 C6 -176.1(7) . .
C2 C3 C4 C5 -0.9(14) . .
C6 C3 C4 C5 176.2(9) . .
C1 N1 C5 C4 2.0(15) . .
Ho1 N1 C5 C4 -176.8(9) 2_665 .
C3 C4 C5 N1 -0.5(19) . .
C10 N2 C6 C7 1.4(9) . .
C10 N2 C6 C3 177.2(5) . .
C2 C3 C6 N2 -0.4(10) . .
C4 C3 C6 N2 -177.3(8) . .
C2 C3 C6 C7 175.4(7) . .
C4 C3 C6 C7 -1.5(11) . .
N2 C6 C7 C8 -0.1(9) . .
C3 C6 C7 C8 -175.6(6) . .
C6 C7 C8 C9 -2.6(9) . .
C6 C7 C8 C16 169.7(6) . .
C7 C8 C9 C10 3.9(9) . .
C16 C8 C9 C10 -167.9(6) . .
C6 N2 C10 C9 0.0(9) . .
C6 N2 C10 C13 -173.5(5) . .
C8 C9 C10 N2 -2.8(9) . .
C8 C9 C10 C13 170.6(5) . .
C15 N3 C11 C12 -1.0(11) . .
N3 C11 C12 C13 -1.1(11) . .
C11 C12 C13 C14 2.1(9) . .
C11 C12 C13 C10 -174.4(6) . .
N2 C10 C13 C12 -158.7(6) . .
C9 C10 C13 C12 27.5(9) . .
N2 C10 C13 C14 24.9(8) . .
C9 C10 C13 C14 -148.9(6) . .
C12 C13 C14 C15 -1.0(10) . .
C10 C13 C14 C15 175.6(6) . .
C11 N3 C15 C14 2.2(12) . .
C13 C14 C15 N3 -1.2(12) . .
C9 C8 C16 C17 112.6(7) . .
C7 C8 C16 C17 -59.2(8) . .
C9 C8 C16 C21 -71.2(8) . .
C7 C8 C16 C21 117.0(7) . .
C21 C16 C17 C18 1.4(10) . .
C8 C16 C17 C18 177.9(6) . .
C16 C17 C18 C19 -1.4(11) . .
C17 C18 C19 C20 -0.7(12) . .
C18 C19 C20 C21 2.7(12) . .
C19 C20 C21 C16 -2.6(10) . .
C19 C20 C21 C22 -179.7(6) . .
C17 C16 C21 C20 0.5(9) . .
C8 C16 C21 C20 -175.6(6) . .
C17 C16 C21 C22 177.5(6) . .
C8 C16 C21 C22 1.4(9) . .
Ho1 O1 C22 O2 9.6(6) . .
Ho1 O1 C22 C21 -168.4(4) . .
Ho1 O2 C22 O1 -9.3(5) . .
Ho1 O2 C22 C21 168.8(5) . .
C20 C21 C22 O1 -133.1(6) . .
C16 C21 C22 O1 49.9(8) . .
C20 C21 C22 O2 48.8(8) . .
C16 C21 C22 O2 -128.2(6) . .
C27 N4 C23 C24 -2.1(12) . .
N4 C23 C24 C25 1.2(12) . .
C23 C24 C25 C26 1.2(10) . .
C23 C24 C25 C28 -177.1(6) . .
C24 C25 C26 C27 -2.5(10) . .
C28 C25 C26 C27 175.8(7) . .
C23 N4 C27 C26 0.5(12) . .
C25 C26 C27 N4 1.8(13) . .
C32 N5 C28 C29 0.8(8) . .
C32 N5 C28 C25 -175.6(5) . .
C26 C25 C28 N5 24.6(9) . .
C24 C25 C28 N5 -157.2(6) . .
C26 C25 C28 C29 -151.7(6) . .
C24 C25 C28 C29 26.5(9) . .
N5 C28 C29 C30 -1.5(9) . .
C25 C28 C29 C30 174.6(5) . .
C28 C29 C30 C31 1.0(8) . .
C28 C29 C30 C38 -172.2(5) . .
C29 C30 C31 C32 0.1(8) . .
C38 C30 C31 C32 173.5(5) . .
C28 N5 C32 C31 0.5(8) . .
C28 N5 C32 C35 -179.2(5) . .
C30 C31 C32 N5 -0.9(9) . .
C30 C31 C32 C35 178.7(5) . .
C37 N6 C33 C34 2.3(12) . .
N6 C33 C34 C35 -0.7(12) . .
C33 C34 C35 C36 -1.5(11) . .
C33 C34 C35 C32 178.5(7) . .
N5 C32 C35 C36 -172.9(6) . .
C31 C32 C35 C36 7.4(10) . .
N5 C32 C35 C34 7.1(8) . .
C31 C32 C35 C34 -172.6(6) . .
C34 C35 C36 C37 2.0(10) . .
C32 C35 C36 C37 -178.0(6) . .
C33 N6 C37 C36 -1.8(11) . .
C35 C36 C37 N6 -0.4(11) . .
C29 C30 C38 C43 -60.2(8) . .
C31 C30 C38 C43 126.8(7) . .
C29 C30 C38 C39 118.3(7) . .
C31 C30 C38 C39 -54.7(8) . .
C43 C38 C39 C40 1.6(10) . .
C30 C38 C39 C40 -177.0(7) . .
C38 C39 C40 C41 -1.2(12) . .
C39 C40 C41 C42 1.4(12) . .
C40 C41 C42 C43 -2.1(12) . .
C41 C42 C43 C38 2.6(11) . .
C41 C42 C43 C44 -172.6(7) . .
C39 C38 C43 C42 -2.3(9) . .
C30 C38 C43 C42 176.2(6) . .
C39 C38 C43 C44 172.7(6) . .
C30 C38 C43 C44 -8.8(9) . .
Ho1 O3 C44 O4 -5.5(6) . .
Ho1 O3 C44 C43 176.0(5) . .
Ho1 O4 C44 O3 5.6(6) . .
Ho1 O4 C44 C43 -175.9(5) . .
C42 C43 C44 O3 152.5(6) . .
C38 C43 C44 O3 -22.5(9) . .
C42 C43 C44 O4 -26.0(9) . .
C38 C43 C44 O4 158.9(5) . .
C49 N7 C45 C46 -1.2(13) . .
N7 C45 C46 C47 -1.8(12) . .
C45 C46 C47 C48 2.8(11) . .
C45 C46 C47 C50 -175.0(7) . .
C46 C47 C48 C49 -0.9(12) . .
C50 C47 C48 C49 177.1(7) . .
C45 N7 C49 C48 3.3(14) . .
C47 C48 C49 N7 -2.3(15) . .
C54 N8 C50 C51 0.3(9) . .
C54 N8 C50 C47 -177.4(5) . .
C46 C47 C50 N8 167.8(6) . .
C48 C47 C50 N8 -10.0(9) . .
C46 C47 C50 C51 -9.9(10) . .
C48 C47 C50 C51 172.3(7) . .
N8 C50 C51 C52 -1.3(9) . .
C47 C50 C51 C52 176.3(6) . .
C50 C51 C52 C53 1.8(9) . .
C50 C51 C52 C60 -176.1(5) . .
C51 C52 C53 C54 -1.2(9) . .
C60 C52 C53 C54 176.6(5) . .
C50 N8 C54 C53 0.3(9) . .
C50 N8 C54 C57 -179.7(5) . .
C52 C53 C54 N8 0.2(9) . .
C52 C53 C54 C57 -179.8(6) . .
C59 N9 C55 C56 -1.4(12) . .
N9 C55 C56 C57 -0.1(12) . .
C55 C56 C57 C58 0.9(10) . .
C55 C56 C57 C54 -178.2(6) . .
N8 C54 C57 C56 168.3(6) . .
C53 C54 C57 C56 -11.7(10) . .
N8 C54 C57 C58 -10.7(9) . .
C53 C54 C57 C58 169.3(6) . .
C56 C57 C58 C59 -0.3(10) . .
C54 C57 C58 C59 178.8(6) . .
C55 N9 C59 C58 2.1(12) . .
C57 C58 C59 N9 -1.3(12) . .
C53 C52 C60 C65 -47.2(9) . .
C51 C52 C60 C65 130.6(6) . .
C53 C52 C60 C61 134.4(6) . .
C51 C52 C60 C61 -47.8(8) . .
C65 C60 C61 C62 0.0(9) . .
C52 C60 C61 C62 178.5(6) . .
C60 C61 C62 C63 -1.1(10) . .
C61 C62 C63 C64 1.5(10) . .
C62 C63 C64 C65 -0.7(10) . .
C63 C64 C65 C60 -0.4(9) . .
C63 C64 C65 C66 176.5(6) . .
C61 C60 C65 C64 0.7(8) . .
C52 C60 C65 C64 -177.7(5) . .
C61 C60 C65 C66 -176.1(5) . .
C52 C60 C65 C66 5.4(9) . .
Ho1 O5 C66 O6 152.6(7) . .
Ho1 O5 C66 O6 11.4(5) 2_666 .
Ho1 O5 C66 C65 -25.6(13) . .
Ho1 O5 C66 C65 -166.7(5) 2_666 .
Ho1 O5 C66 Ho1 141.1(9) . 2_666
Ho1 O6 C66 O5 -14.0(6) 2_666 .
Ho1 O6 C66 C65 164.2(4) 2_666 .
C64 C65 C66 O5 104.9(6) . .
C60 C65 C66 O5 -78.2(7) . .
C64 C65 C66 O6 -73.3(7) . .
C60 C65 C66 O6 103.6(6) . .
C64 C65 C66 Ho1 -27.6(16) . 2_666
C60 C65 C66 Ho1 149.3(11) . 2_666
